data_2202695
loop_
_publ_author_name
'Ohba, Shigeru'
'Sato, Hideyuki'
'Iida, Masatoshi'
'Chida, Noritaka'

_publ_section_title
;(+)-Methyl
 (4<i>R</i>,5<i>S</i>)-4-[(<i>R</i>)-1-hydroxybut-3-enyl]-5-2,2-dimethyl-trichloroacetamido-1,3-dioxane-5-carboxylate
;
_journal_issue 9
_journal_name_full 'Acta Crystallographica Section E'
_journal_page_first o1259
_journal_page_last o1260
_journal_paper_doi 10.1107/S160053680301691X
_journal_volume 59
_journal_year 2003
_chemical_formula_iupac 'C14 H20 Cl3 N O6'
_chemical_formula_moiety 'C14 H20 Cl3 N O6'
_chemical_formula_sum 'C14 H20 Cl3 N O6'
_chemical_formula_weight 404.67
_chemical_melting_point .371E-305
_space_group_IT_number 76
_symmetry_cell_setting tetragonal
_symmetry_space_group_name_Hall 'P 4w'
_symmetry_space_group_name_H-M 'P 41'
_cell_angle_alpha 90
_cell_angle_beta 90
_cell_angle_gamma 90
_cell_formula_units_Z 4
_cell_length_a 9.1926(8)
_cell_length_b 9.1926(8)
_cell_length_c 22.724(2)
_cell_measurement_reflns_used 25
_cell_measurement_temperature 297
_cell_measurement_theta_max 10.8
_cell_measurement_theta_min 10.1
_cell_volume 1920.3(3)
_computing_cell_refinement
;
WinAFC Diffractometer Control Software
;
_computing_data_collection
;
WinAFC Diffractometer Control Software (Rigaku, 1999)
;
_computing_data_reduction
;
TEXSAN (Molecular Structure Corporation, 2001)
;
_computing_molecular_graphics 'ORTEPII (Johnson, 1976)'
_computing_publication_material TEXSAN
_computing_structure_refinement
;
SHELXL97 (Sheldrick, 1997)
;
_computing_structure_solution
;
SIR92 (Altomare et al., 1994)
;
_diffrn_measured_fraction_theta_full 1.0
_diffrn_measured_fraction_theta_max 1.0
_diffrn_measurement_device_type 'Rigaku AFC-7R'
_diffrn_measurement_method \w
_diffrn_radiation_type MoK\a
_diffrn_radiation_wavelength 0.7107
_diffrn_reflns_av_R_equivalents 0.016
_diffrn_reflns_limit_h_max 11
_diffrn_reflns_limit_h_min -4
_diffrn_reflns_limit_k_max 11
_diffrn_reflns_limit_k_min 0
_diffrn_reflns_limit_l_max 29
_diffrn_reflns_limit_l_min -12
_diffrn_reflns_number 3009
_diffrn_reflns_theta_full 27.5
_diffrn_reflns_theta_max 27.5
_diffrn_standards_decay_% 13.3
_diffrn_standards_interval_count 150
_diffrn_standards_number 3
_exptl_absorpt_coefficient_mu 0.504
_exptl_absorpt_correction_T_max 0.815
_exptl_absorpt_correction_T_min 0.762
_exptl_absorpt_correction_type integration
_exptl_absorpt_process_details '(Coppens et al., 1965)'
_exptl_crystal_colour colourless
_exptl_crystal_density_diffrn 1.400
_exptl_crystal_density_method 'not measured'
_exptl_crystal_description block
_exptl_crystal_F_000 840
_exptl_crystal_size_max 0.55
_exptl_crystal_size_mid 0.45
_exptl_crystal_size_min 0.45
_refine_diff_density_max 0.62
_refine_diff_density_min -0.51
_refine_ls_abs_structure_details 'Flack (1983), 140 Friedel pairs'
_refine_ls_abs_structure_Flack 0.16(13)
_refine_ls_extinction_method none
_refine_ls_goodness_of_fit_ref 1.046
_refine_ls_hydrogen_treatment noref
_refine_ls_number_parameters 218
_refine_ls_number_reflns 2388
_refine_ls_R_factor_gt 0.0557
_refine_ls_shift/su_max 0.0110
_refine_ls_structure_factor_coef Fsqd
_refine_ls_weighting_details 'w = 1/[\s^2^(Fo^2^) + (0.0963P)^2^+1.4164P] where P = (Fo^2^+2Fc^2^)/3'
_refine_ls_weighting_scheme calc
_refine_ls_wR_factor_ref 0.1708
_reflns_number_gt 1963
_reflns_number_total 2388
_reflns_threshold_expression I>2\s(I)
_cod_data_source_file lh6093.cif
_cod_data_source_block I
_cod_original_cell_volume 1920.2(3)
_cod_database_code 2202695
_cod_database_fobs_code 2202695

loop_
_symmetry_equiv_pos_as_xyz
x,y,z
-x,-y,1/2+z
-y,x,1/4+z
y,-x,3/4+z

loop_
_atom_site_label
_atom_site_fract_x
_atom_site_fract_y
_atom_site_fract_z
_atom_site_U_iso_or_equiv
_atom_site_adp_type
_atom_site_calc_flag
_atom_site_refinement_flags
_atom_site_occupancy
_atom_site_disorder_assembly
_atom_site_disorder_group
_atom_site_type_symbol
Cl1 0.9478(2) 0.4855(3) 0.31714(9) 0.0885(7) Uani d . 1.00 . . Cl
Cl2 0.9019(4) 0.7523(3) 0.37790(10) 0.1310(10) Uani d . 1.00 . . Cl
Cl3 0.6682(2) 0.6126(3) 0.31640(10) 0.0864(7) Uani d . 1.00 . . Cl
O4 0.4651(5) 0.4282(5) 0.4821(2) 0.0543(10) Uani d . 1.00 . . O
O5 0.4247(4) 0.2631(4) 0.4062(2) 0.0411(7) Uani d . 1.00 . . O
O6 0.6421(5) 0.1769(5) 0.3241(2) 0.0550(10) Uani d . 1.00 . . O
O7 0.9048(5) 0.1782(6) 0.4394(2) 0.077(2) Uani d . 1.00 . . O
O8 0.7717(5) 0.1137(5) 0.5168(2) 0.0630(10) Uani d . 1.00 . . O
O9 0.8516(5) 0.5221(6) 0.4619(2) 0.0630(10) Uani d . 1.00 . . O
N10 0.7042(5) 0.3826(5) 0.4054(2) 0.0395(9) Uani d . 1.00 . . N
C11 0.3580(6) 0.3434(6) 0.4535(3) 0.0490(10) Uani d . 1.00 . . C
C12 0.5442(5) 0.1758(5) 0.4229(2) 0.0357(9) Uani d . 1.00 . . C
C13 0.6635(5) 0.2754(6) 0.4504(2) 0.0379(10) Uani d . 1.00 . . C
C14 0.5878(6) 0.3485(6) 0.5024(2) 0.0460(10) Uani d . 1.00 . . C
C15 0.2574(9) 0.4508(9) 0.4229(4) 0.078(2) Uani d . 1.00 . . C
C16 0.2780(7) 0.2450(9) 0.4952(3) 0.066(2) Uani d . 1.00 . . C
C17 0.5885(6) 0.0846(6) 0.3697(2) 0.0430(10) Uani d . 1.00 . . C
C18 0.4614(8) -0.0077(7) 0.3486(3) 0.061(2) Uani d . 1.00 . . C
C19 0.4043(10) -0.1111(8) 0.3943(3) 0.074(2) Uani d . 1.00 . . C
C20 0.2750(10) -0.1130(10) 0.4146(5) 0.098(3) Uani d . 1.00 . . C
C21 0.7939(6) 0.1847(7) 0.4673(2) 0.0470(10) Uani d . 1.00 . . C
C22 0.8868(8) 0.0180(10) 0.5372(4) 0.085(2) Uani d . 1.00 . . C
C23 0.7922(6) 0.4931(6) 0.4161(2) 0.0420(10) Uani d . 1.00 . . C
C24 0.8233(6) 0.5869(6) 0.3598(3) 0.0480(10) Uani d . 1.00 . . C
H6 0.6034 0.1549 0.2928 0.0552 Uiso calc . 1.00 . . H
H10 0.6645 0.3716 0.3672 0.0471 Uiso calc . 1.00 . . H
H12 0.5116 0.1112 0.4529 0.0427 Uiso calc . 1.00 . . H
H14A 0.6532 0.4146 0.5207 0.0554 Uiso calc . 1.00 . . H
H14B 0.5573 0.2775 0.5296 0.0554 Uiso calc . 1.00 . . H
H15A 0.2158 0.5142 0.4515 0.0912 Uiso calc . 1.00 . . H
H15B 0.3106 0.5058 0.3951 0.0912 Uiso calc . 1.00 . . H
H15C 0.1817 0.3990 0.4035 0.0912 Uiso calc . 1.00 . . H
H16A 0.2328 0.3032 0.5248 0.0782 Uiso calc . 1.00 . . H
H16B 0.2060 0.1929 0.4743 0.0782 Uiso calc . 1.00 . . H
H16C 0.3446 0.1802 0.5129 0.0782 Uiso calc . 1.00 . . H
H17 0.6640 0.0202 0.3811 0.0520 Uiso calc . 1.00 . . H
H18A 0.3833 0.0567 0.3383 0.0712 Uiso calc . 1.00 . . H
H18B 0.4899 -0.0615 0.3155 0.0712 Uiso calc . 1.00 . . H
H19 0.4712 -0.1798 0.4092 0.0883 Uiso calc . 1.00 . . H
H20A 0.2461 -0.1815 0.4435 0.1129 Uiso calc . 1.00 . . H
H20B 0.2033 -0.0438 0.4006 0.1129 Uiso calc . 1.00 . . H
H22A 0.8598 -0.0287 0.5725 0.1001 Uiso calc . 1.00 . . H
H22B 0.9028 -0.0574 0.5076 0.1001 Uiso calc . 1.00 . . H
H22C 0.9746 0.0693 0.5420 0.1001 Uiso calc . 1.00 . . H

loop_
_atom_site_aniso_label
_atom_site_aniso_U_11
_atom_site_aniso_U_22
_atom_site_aniso_U_33
_atom_site_aniso_U_12
_atom_site_aniso_U_13
_atom_site_aniso_U_23
Cl1 0.0820(10) 0.113(2) 0.0710(10) 0.0240(10) 0.0380(10) 0.0230(10)
Cl2 0.196(3) 0.0810(10) 0.115(2) -0.078(2) -0.020(2) 0.0100(10)
Cl3 0.0588(9) 0.1030(10) 0.0980(10) 0.0004(9) -0.0142(10) 0.0510(10)
O4 0.061(2) 0.057(2) 0.046(2) 0.005(2) 0.005(2) -0.008(2)
O5 0.041(2) 0.049(2) 0.033(2) 0.0050(10) -0.0040(10) -0.0010(10)
O6 0.071(2) 0.066(2) 0.029(2) -0.019(2) 0.000(2) -0.005(2)
O7 0.057(3) 0.111(4) 0.062(3) 0.022(3) 0.013(2) 0.021(3)
O8 0.051(2) 0.080(3) 0.058(3) 0.001(2) -0.003(2) 0.032(2)
O9 0.062(3) 0.092(3) 0.035(2) -0.029(2) -0.002(2) -0.012(2)
N10 0.047(2) 0.045(2) 0.026(2) -0.008(2) -0.002(2) 0.002(2)
C11 0.039(3) 0.058(3) 0.050(3) 0.010(2) 0.000(2) -0.002(2)
C12 0.039(2) 0.041(2) 0.026(2) -0.002(2) -0.002(2) -0.001(2)
C13 0.042(2) 0.047(3) 0.024(2) -0.009(2) 0.001(2) 0.003(2)
C14 0.055(3) 0.055(3) 0.027(2) -0.007(2) 0.004(2) -0.006(2)
C15 0.073(5) 0.082(5) 0.079(5) 0.034(4) -0.009(4) -0.001(4)
C16 0.046(3) 0.093(5) 0.059(4) 0.011(3) 0.016(3) 0.001(3)
C17 0.053(3) 0.044(2) 0.032(2) -0.001(2) 0.003(2) -0.002(2)
C18 0.086(5) 0.056(3) 0.042(3) -0.017(3) -0.008(3) -0.007(3)
C19 0.107(6) 0.054(4) 0.060(4) -0.031(4) -0.003(4) 0.000(3)
C20 0.104(7) 0.107(7) 0.084(6) -0.050(6) 0.002(5) 0.003(5)
C21 0.043(3) 0.064(3) 0.035(2) -0.011(2) -0.009(2) 0.006(2)
C22 0.067(4) 0.100(6) 0.087(5) 0.002(4) -0.019(4) 0.045(5)
C23 0.045(3) 0.049(3) 0.032(2) -0.002(2) 0.004(2) -0.006(2)
C24 0.049(3) 0.046(3) 0.050(3) -0.008(2) -0.001(2) 0.002(2)

loop_
_atom_type_symbol
_atom_type_description
_atom_type_scat_dispersion_real
_atom_type_scat_dispersion_imag
_atom_type_scat_source
C C 0.003 0.002
;International Tables for Crystallography
(1992, Vol. C, Tables 4.2.6.8 and 6.1.1.4)
;
H H 0.000 0.000
;International Tables for Crystallography
(1992, Vol. C, Table 6.1.1.4)
;
Cl Cl 0.148 0.159
;International Tables for Crystallography
(1992, Vol. C, Tables 4.2.6.8 and 6.1.1.4)
;
N N 0.006 0.003
;International Tables for Crystallography
(1992, Vol. C, Tables 4.2.6.8 and 6.1.1.4)
;
O O 0.011 0.006
;International Tables for Crystallography
(1992, Vol. C, Tables 4.2.6.8 and 6.1.1.4)
;

loop_
_geom_angle_atom_site_label_1
_geom_angle_atom_site_label_2
_geom_angle_atom_site_label_3
_geom_angle
_geom_angle_publ_flag
C11 O4 C14 114.6(4) ?
C11 O5 C12 115.0(4) ?
C17 O6 H6 109.5 no
C21 O8 C22 117.5(5) ?
C13 N10 C23 122.9(4) ?
C13 N10 H10 118.0 no
C23 N10 H10 119.1 no
O4 C11 O5 109.3(4) ?
O4 C11 C15 106.0(5) ?
O4 C11 C16 112.5(5) ?
O5 C11 C15 104.6(5) ?
O5 C11 C16 111.7(5) ?
C15 C11 C16 112.4(5) ?
O5 C12 C13 108.7(4) ?
O5 C12 C17 107.9(4) ?
O5 C12 H12 107.6 no
C13 C12 C17 116.9(4) ?
C13 C12 H12 107.5 no
C17 C12 H12 108.0 no
N10 C13 C12 107.1(4) ?
N10 C13 C14 111.1(4) ?
N10 C13 C21 110.2(4) ?
C12 C13 C14 104.3(4) ?
C12 C13 C21 109.6(4) ?
C14 C13 C21 114.1(4) ?
O4 C14 C13 109.8(4) ?
O4 C14 H14A 108.3 no
O4 C14 H14B 109.5 no
C13 C14 H14A 109.4 no
C13 C14 H14B 109.8 no
H14A C14 H14B 110.0 no
C11 C15 H15A 109.3 no
C11 C15 H15B 109.7 no
C11 C15 H15C 109.3 no
H15A C15 H15B 109.7 no
H15A C15 H15C 109.2 no
H15B C15 H15C 109.6 no
C11 C16 H16A 108.7 no
C11 C16 H16B 109.3 no
C11 C16 H16C 109.4 no
H16A C16 H16B 109.5 no
H16A C16 H16C 109.5 no
H16B C16 H16C 110.3 no
O6 C17 C12 109.9(4) ?
O6 C17 C18 111.6(4) ?
O6 C17 H17 108.4 no
C12 C17 C18 110.6(4) ?
C12 C17 H17 108.8 no
C18 C17 H17 107.4 no
C17 C18 C19 113.8(5) ?
C17 C18 H18A 107.9 no
C17 C18 H18B 109.5 no
C19 C18 H18A 107.3 no
C19 C18 H18B 108.5 no
H18A C18 H18B 109.8 no
C18 C19 C20 125.9(8) ?
C18 C19 H19 116.4 no
C20 C19 H19 117.7 no
C19 C20 H20A 121.5 no
C19 C20 H20B 120.0 no
H20A C20 H20B 118.4 no
O7 C21 O8 123.8(5) ?
O7 C21 C13 124.6(5) ?
O8 C21 C13 111.6(4) ?
O8 C22 H22A 110.7 no
O8 C22 H22B 108.6 no
O8 C22 H22C 110.7 no
H22A C22 H22B 108.0 no
H22A C22 H22C 110.7 no
H22B C22 H22C 108.0 no
O9 C23 N10 127.3(5) ?
O9 C23 C24 120.0(5) ?
N10 C23 C24 112.6(4) ?
Cl1 C24 CL2 108.9(3) ?
Cl1 C24 CL3 106.9(3) ?
Cl1 C24 C23 106.0(4) ?
Cl2 C24 CL3 110.8(3) ?
Cl2 C24 C23 111.4(4) ?
Cl3 C24 C23 112.7(4) ?

loop_
_geom_bond_atom_site_label_1
_geom_bond_atom_site_label_2
_geom_bond_site_symmetry_1
_geom_bond_site_symmetry_2
_geom_bond_distance
_geom_bond_publ_flag
Cl1 C24 . . 1.766(6) ?
Cl2 C24 . . 1.732(6) ?
Cl3 C24 . . 1.750(6) ?
O4 C11 . . 1.414(7) ?
O4 C14 . . 1.422(7) ?
O5 C11 . . 1.440(7) ?
O5 C12 . . 1.413(6) ?
O6 C17 . . 1.427(6) ?
O6 H6 . . 0.820 no
O7 C21 . . 1.202(7) ?
O8 C21 . . 1.317(7) ?
O8 C22 . . 1.454(10) ?
O9 C23 . . 1.206(6) ?
N10 C13 . . 1.469(6) ?
N10 C23 . . 1.322(7) ?
N10 H10 . . 0.947 no
C11 C15 . . 1.520(10) ?
C11 C16 . . 1.503(9) ?
C12 C13 . . 1.559(7) ?
C12 C17 . . 1.526(7) ?
C12 H12 . . 0.952 no
C13 C14 . . 1.527(7) ?
C13 C21 . . 1.509(7) ?
C14 H14A . . 0.951 no
C14 H14B . . 0.943 no
C15 H15A . . 0.951 no
C15 H15B . . 0.947 no
C15 H15C . . 0.952 no
C16 H16A . . 0.955 no
C16 H16B . . 0.945 no
C16 H16C . . 0.945 no
C17 C18 . . 1.522(9) ?
C17 H17 . . 0.948 no
C18 C19 . . 1.502(10) ?
C18 H18A . . 0.960 no
C18 H18B . . 0.936 no
C19 C20 . . 1.280(10) ?
C19 H19 . . 0.945 no
C20 H20A . . 0.945 no
C20 H20B . . 0.971 no
C22 H22A . . 0.943 no
C22 H22B . . 0.975 no
C22 H22C . . 0.943 no
C23 C24 . . 1.569(8) ?

loop_
_geom_hbond_atom_site_label_D
_geom_hbond_atom_site_label_H
_geom_hbond_atom_site_label_A
_geom_hbond_site_symmetry_A
_geom_hbond_distance_DH
_geom_hbond_distance_HA
_geom_hbond_distance_DA
_geom_hbond_angle_DHA
_geom_hbond_publ_flag
O6 H6 O9 4_564 0.82 1.99 2.790(5) 167 yes
N10 H10 O5 . 0.95 2.58 2.798(4) 93 no
N10 H10 O6 . 0.95 2.05 2.709(4) 125 yes

loop_
_geom_torsion_atom_site_label_1
_geom_torsion_atom_site_label_2
_geom_torsion_atom_site_label_3
_geom_torsion_atom_site_label_4
_geom_torsion
Cl1 C24 C23 O9 101.0(5)
Cl1 C24 C23 N10 -75.9(5)
Cl2 C24 C23 O9 -17.2(7)
Cl2 C24 C23 N10 165.8(4)
Cl3 C24 C23 O9 -142.4(5)
Cl3 C24 C23 N10 40.6(6)
O4 C11 O5 C12 55.0(6)
O4 C14 C13 N10 56.0(5)
O4 C14 C13 C12 -59.1(5)
O4 C14 C13 C21 -178.7(4)
O5 C11 O4 C14 -54.5(6)
O5 C12 C13 N10 -59.1(5)
O5 C12 C13 C14 58.7(5)
O5 C12 C13 C21 -178.7(4)
O5 C12 C17 O6 65.6(5)
O5 C12 C17 C18 -58.0(5)
O6 C17 C12 C13 -57.1(6)
O6 C17 C18 C19 177.9(5)
O7 C21 O8 C22 -2.6(9)
O7 C21 C13 N10 -15.3(8)
O7 C21 C13 C12 102.4(6)
O7 C21 C13 C14 -141.0(6)
O8 C21 C13 N10 164.3(4)
O8 C21 C13 C12 -78.0(5)
O8 C21 C13 C14 38.5(6)
O9 C23 N10 C13 0.7(9)
N10 C13 C12 C17 63.2(5)
C11 O4 C14 C13 60.4(6)
C11 O5 C12 C13 -59.5(5)
C11 O5 C12 C17 172.9(4)
C12 O5 C11 C15 168.1(5)
C12 O5 C11 C16 -70.1(5)
C12 C13 N10 C23 172.9(4)
C12 C17 C18 C19 -59.5(7)
C13 N10 C23 C24 177.4(4)
C13 C12 C17 C18 179.3(4)
C13 C21 O8 C22 177.8(5)
C14 O4 C11 C15 -166.7(5)
C14 O4 C11 C16 70.1(6)
C14 C13 N10 C23 59.6(6)
C14 C13 C12 C17 -179.0(4)
C17 C12 C13 C21 -56.4(5)
C17 C18 C19 C20 120.3(9)
C21 C13 N10 C23 -67.9(6)
C21 C13 N10 C23 -67.9(6)

loop_
_cod_related_entry_id
_cod_related_entry_database
_cod_related_entry_code
1 ChemSpider 21174767
